data_7248282
loop_
_publ_author_name
'Thirumalaisamy, Anitha'
'Karuppannan, Srinivasan'

_publ_section_title
;
 Nucleation control and separation of ethyl maltol polymorphs under
 different growth conditions through solution crystallization process in
 selected solvent environments
;
_journal_issue 13
_journal_name_full CrystEngComm
_journal_page_first 1902
_journal_page_last 1911
_journal_paper_doi 10.1039/D3CE01154B
_journal_volume 26
_journal_year 2024
_chemical_compound_source 'solution crystallization method'
_chemical_formula_moiety 'C7 H8 O3'
_chemical_formula_sum 'C7 H8 O3'
_chemical_formula_weight 140.13
_chemical_name_common 'ETHYL MALTOL'
_chemical_name_systematic '2ETHYL 3HYDROXY4PYRANONE'
_chemical_properties_physical Air-sensitive,Moisture-sensitive,Hygroscopic
_space_group_crystal_system monoclinic
_space_group_IT_number 14
_space_group_name_Hall '-P 2yn'
_space_group_name_H-M_alt 'P 1 21/n 1'
_atom_sites_solution_hydrogens geom
_audit_creation_method SHELXL-2016/6
_audit_update_record
;
2023-05-03 deposited with the CCDC.	2024-02-29 downloaded from the CCDC.
;
_cell_angle_alpha 90
_cell_angle_beta 95.200(4)
_cell_angle_gamma 90
_cell_formula_units_Z 4
_cell_length_a 4.8597(7)
_cell_length_b 6.8797(10)
_cell_length_c 20.170(3)
_cell_measurement_reflns_used 4046
_cell_measurement_temperature 296(2)
_cell_measurement_theta_max 20.75
_cell_measurement_theta_min 3.13
_cell_volume 671.57(17)
_computing_cell_refinement 'BRUKER SAINT'
_computing_data_collection 'BRUKER APEX III'
_computing_data_reduction 'BRIKER SAINT'
_computing_structure_refinement 'SHELXL-2016/6 (Sheldrick, 2016)'
_computing_structure_solution 'SHELXT 2014/5 (Sheldrick, 2014)'
_diffrn_ambient_temperature 296(2)
_diffrn_measured_fraction_theta_full 0.999
_diffrn_measured_fraction_theta_max 0.999
_diffrn_measurement_device_type 'BRUKER APEX -III PHOTON CMOS DETECTOR'
_diffrn_measurement_method '\f and \w scans'
_diffrn_radiation_type MoK\a
_diffrn_radiation_wavelength 0.71073
_diffrn_reflns_av_R_equivalents 0.1455
_diffrn_reflns_av_unetI/netI 0.1020
_diffrn_reflns_Laue_measured_fraction_full 0.999
_diffrn_reflns_Laue_measured_fraction_max 0.999
_diffrn_reflns_limit_h_max 6
_diffrn_reflns_limit_h_min -6
_diffrn_reflns_limit_k_max 8
_diffrn_reflns_limit_k_min -8
_diffrn_reflns_limit_l_max 25
_diffrn_reflns_limit_l_min -25
_diffrn_reflns_number 12501
_diffrn_reflns_point_group_measured_fraction_full 0.999
_diffrn_reflns_point_group_measured_fraction_max 0.999
_diffrn_reflns_theta_full 25.242
_diffrn_reflns_theta_max 27.193
_diffrn_reflns_theta_min 3.130
_exptl_absorpt_coefficient_mu 0.109
_exptl_absorpt_correction_T_max 0.997
_exptl_absorpt_correction_T_min 0.109
_exptl_absorpt_correction_type multi-scan
_exptl_crystal_colour COLOURLESS
_exptl_crystal_density_diffrn 1.386
_exptl_crystal_description NEEDLE
_exptl_crystal_F_000 296
_exptl_crystal_size_max 0.030
_exptl_crystal_size_mid 0.010
_exptl_crystal_size_min 0.002
_refine_diff_density_max 0.207
_refine_diff_density_min -0.189
_refine_diff_density_rms 0.045
_refine_ls_extinction_coef 0.014(5)
_refine_ls_extinction_expression Fc^*^=kFc[1+0.001xFc^2^\l^3^/sin(2\q)]^-1/4^
_refine_ls_extinction_method 'SHELXL-2016/6 (Sheldrick 2016)'
_refine_ls_goodness_of_fit_ref 1.067
_refine_ls_hydrogen_treatment constr
_refine_ls_matrix_type full
_refine_ls_number_parameters 94
_refine_ls_number_reflns 1498
_refine_ls_number_restraints 0
_refine_ls_restrained_S_all 1.067
_refine_ls_R_factor_all 0.1785
_refine_ls_R_factor_gt 0.0746
_refine_ls_shift/su_max 0.000
_refine_ls_shift/su_mean 0.000
_refine_ls_structure_factor_coef Fsqd
_refine_ls_weighting_details 'w=1/[\s^2^(Fo^2^)+(0.0485P)^2^+0.1730P] where P=(Fo^2^+2Fc^2^)/3'
_refine_ls_weighting_scheme calc
_refine_ls_wR_factor_gt 0.1173
_refine_ls_wR_factor_ref 0.1414
_reflns_Friedel_coverage 0.000
_reflns_number_gt 741
_reflns_number_total 1498
_reflns_threshold_expression 'I > 2\s(I)'
_cod_data_source_file d3ce01154b2.cif
_cod_data_source_block T11_a
_cod_depositor_comments
;
The following automatic conversions were performed:

data item '_exptl_absorpt_correction_type' value 'MULTI-SCAN' was
changed to 'multi-scan' in accordance with the
/home/data/users/saulius/crontab/automatic-downloads/rss-feeds/RSC/lib/dictionaries/cif_core.dic
dictionary named 'cif_core.dic' version 2.4.2 last updated on
2011-04-26.

Automatic conversion script
Id: cif_fix_values 8170 2020-07-09 18:12:32Z antanas 

 Adding full bibliography for 7248281--7248283.cif.
;
_cod_original_cell_volume 671.56(17)
_cod_original_sg_symbol_H-M 'P 21/n'
_cod_database_code 7248282
_shelx_space_group_comment
;
The symmetry employed for this shelxl refinement is uniquely defined
by the following loop, which should always be used as a source of
symmetry information in preference to the above space-group names.
They are only intended as comments.
;
_shelx_estimated_absorpt_t_min 0.997
_shelx_estimated_absorpt_t_max 1.000

loop_
_space_group_symop_operation_xyz
'x, y, z'
'-x+1/2, y+1/2, -z+1/2'
'-x, -y, -z'
'x-1/2, -y-1/2, z-1/2'

loop_
_atom_site_label
_atom_site_type_symbol
_atom_site_fract_x
_atom_site_fract_y
_atom_site_fract_z
_atom_site_U_iso_or_equiv
_atom_site_adp_type
_atom_site_occupancy
_atom_site_site_symmetry_order
_atom_site_calc_flag
_atom_site_refinement_flags_posn
_atom_site_refinement_flags_adp
_atom_site_refinement_flags_occupancy
_atom_site_disorder_assembly
_atom_site_disorder_group
O1 O 0.8659(4) 0.5143(3) 0.60844(10) 0.0462(6) Uani 1 1 d . . . . .
O2 O 0.3071(4) 0.4387(3) 0.74249(11) 0.0484(6) Uani 1 1 d . . . . .
O3 O 0.4224(5) 0.1370(3) 0.65887(10) 0.0504(7) Uani 1 1 d . . . . .
H3 H 0.350607 0.125530 0.693926 0.076 Uiso 1 1 calc R U . . .
C4 C 0.5477(6) 0.3127(4) 0.65726(13) 0.0340(7) Uani 1 1 d . . . . .
C3 C 0.4762(6) 0.4662(4) 0.70131(14) 0.0342(7) Uani 1 1 d . . . . .
C5 C 0.7323(6) 0.3398(4) 0.61284(14) 0.0367(8) Uani 1 1 d . . . . .
C2 C 0.6187(6) 0.6453(4) 0.69321(14) 0.0400(8) Uani 1 1 d . . . . .
H2 H 0.580899 0.752471 0.718992 0.048 Uiso 1 1 calc R U . . .
C1 C 0.8048(7) 0.6595(4) 0.64908(15) 0.0480(9) Uani 1 1 d . . . . .
H1 H 0.898051 0.776837 0.646177 0.058 Uiso 1 1 calc R U . . .
C6 C 0.8127(7) 0.1991(4) 0.56224(14) 0.0497(9) Uani 1 1 d . . . . .
H6A H 0.756563 0.069690 0.574589 0.060 Uiso 1 1 calc R U . . .
H6B H 1.012321 0.199138 0.562297 0.060 Uiso 1 1 calc R U . . .
C7 C 0.6860(8) 0.2437(5) 0.49273(15) 0.0649(11) Uani 1 1 d . . . . .
H7A H 0.488311 0.239214 0.491862 0.097 Uiso 1 1 calc R U . . .
H7B H 0.747028 0.149157 0.462246 0.097 Uiso 1 1 calc R U . . .
H7C H 0.742322 0.370973 0.479904 0.097 Uiso 1 1 calc R U . . .

loop_
_atom_site_aniso_label
_atom_site_aniso_U_11
_atom_site_aniso_U_22
_atom_site_aniso_U_33
_atom_site_aniso_U_23
_atom_site_aniso_U_13
_atom_site_aniso_U_12
O1 0.0511(13) 0.0457(13) 0.0431(13) 0.0000(11) 0.0118(10) -0.0042(11)
O2 0.0569(14) 0.0407(12) 0.0507(14) -0.0002(11) 0.0219(11) 0.0009(11)
O3 0.0708(16) 0.0350(12) 0.0480(15) -0.0042(11) 0.0192(12) -0.0083(12)
C4 0.0404(18) 0.0306(17) 0.0311(17) 0.0016(13) 0.0034(15) 0.0022(14)
C3 0.0362(18) 0.0349(17) 0.0308(17) 0.0078(14) -0.0016(15) 0.0051(15)
C5 0.0434(19) 0.0336(17) 0.0329(17) 0.0006(15) 0.0028(15) 0.0028(15)
C2 0.049(2) 0.0315(16) 0.0391(19) -0.0042(14) 0.0038(16) 0.0042(15)
C1 0.059(2) 0.0367(18) 0.048(2) -0.0032(17) 0.0019(18) -0.0076(16)
C6 0.052(2) 0.052(2) 0.047(2) -0.0039(16) 0.0131(17) 0.0106(17)
C7 0.092(3) 0.058(2) 0.045(2) -0.0065(18) 0.015(2) 0.002(2)

loop_
_atom_type_symbol
_atom_type_description
_atom_type_scat_dispersion_real
_atom_type_scat_dispersion_imag
_atom_type_scat_source
C C 0.0033 0.0016 'International Tables Vol C Tables 4.2.6.8 and 6.1.1.4'
H H 0.0000 0.0000 'International Tables Vol C Tables 4.2.6.8 and 6.1.1.4'
O O 0.0106 0.0060 'International Tables Vol C Tables 4.2.6.8 and 6.1.1.4'

loop_
_geom_angle_atom_site_label_1
_geom_angle_atom_site_label_2
_geom_angle_atom_site_label_3
_geom_angle
_geom_angle_site_symmetry_1
_geom_angle_site_symmetry_3
_geom_angle_publ_flag
C1 O1 C5 118.7(2) . . ?
C4 O3 H3 109.5 . . ?
C5 C4 O3 118.1(2) . . ?
C5 C4 C3 121.6(3) . . ?
O3 C4 C3 120.3(2) . . ?
O2 C3 C2 124.5(3) . . ?
O2 C3 C4 121.0(3) . . ?
C2 C3 C4 114.5(3) . . ?
C4 C5 O1 121.0(2) . . ?
C4 C5 C6 127.2(3) . . ?
O1 C5 C6 111.8(2) . . ?
C1 C2 C3 120.4(3) . . ?
C1 C2 H2 119.8 . . ?
C3 C2 H2 119.8 . . ?
C2 C1 O1 123.8(3) . . ?
C2 C1 H1 118.1 . . ?
O1 C1 H1 118.1 . . ?
C5 C6 C7 113.3(2) . . ?
C5 C6 H6A 108.9 . . ?
C7 C6 H6A 108.9 . . ?
C5 C6 H6B 108.9 . . ?
C7 C6 H6B 108.9 . . ?
H6A C6 H6B 107.7 . . ?
C6 C7 H7A 109.5 . . ?
C6 C7 H7B 109.5 . . ?
H7A C7 H7B 109.5 . . ?
C6 C7 H7C 109.5 . . ?
H7A C7 H7C 109.5 . . ?
H7B C7 H7C 109.5 . . ?

loop_
_geom_bond_atom_site_label_1
_geom_bond_atom_site_label_2
_geom_bond_distance
_geom_bond_site_symmetry_2
_geom_bond_publ_flag
O1 C1 1.343(3) . ?
O1 C5 1.372(3) . ?
O2 C3 1.235(3) . ?
O3 C4 1.355(3) . ?
O3 H3 0.8200 . ?
C4 C5 1.337(4) . ?
C4 C3 1.442(4) . ?
C3 C2 1.430(4) . ?
C5 C6 1.484(4) . ?
C2 C1 1.329(4) . ?
C2 H2 0.9300 . ?
C1 H1 0.9300 . ?
C6 C7 1.511(4) . ?
C6 H6A 0.9700 . ?
C6 H6B 0.9700 . ?
C7 H7A 0.9600 . ?
C7 H7B 0.9600 . ?
C7 H7C 0.9600 . ?

loop_
_geom_torsion_atom_site_label_1
_geom_torsion_atom_site_label_2
_geom_torsion_atom_site_label_3
_geom_torsion_atom_site_label_4
_geom_torsion
_geom_torsion_site_symmetry_1
_geom_torsion_site_symmetry_2
_geom_torsion_site_symmetry_3
_geom_torsion_site_symmetry_4
_geom_torsion_publ_flag
C5 C4 C3 O2 -179.4(3) . . . . ?
O3 C4 C3 O2 2.3(4) . . . . ?
C5 C4 C3 C2 -0.2(4) . . . . ?
O3 C4 C3 C2 -178.5(3) . . . . ?
O3 C4 C5 O1 179.8(2) . . . . ?
C3 C4 C5 O1 1.4(4) . . . . ?
O3 C4 C5 C6 2.1(4) . . . . ?
C3 C4 C5 C6 -176.2(3) . . . . ?
C1 O1 C5 C4 -1.0(4) . . . . ?
C1 O1 C5 C6 177.0(2) . . . . ?
O2 C3 C2 C1 177.6(3) . . . . ?
C4 C3 C2 C1 -1.6(4) . . . . ?
C3 C2 C1 O1 2.1(5) . . . . ?
C5 O1 C1 C2 -0.8(4) . . . . ?
C4 C5 C6 C7 103.4(4) . . . . ?
O1 C5 C6 C7 -74.4(3) . . . . ?
